data_7103036
loop_
_publ_author_name
'Lhot\'ak, Pavel'
'B\'il\'a, Alexandra'
'Budka, Jan'
'Pojarov\'a, Michaela'
'Stibor, Ivan'

_publ_section_title
;
 Simple synthesis of calix[4]arenes in a 1,2-alternate conformation.
;
_journal_issue 14
_journal_name_full 'Chemical communications (Cambridge, England)'
_journal_page_first 1662
_journal_page_last 1664
_journal_paper_doi 10.1039/b718278c
_journal_year 2008
_chemical_formula_sum 'C56 H80 O4'
_chemical_formula_weight 817.20
_chemical_name_systematic
;
?
;
_space_group_IT_number 2
_symmetry_cell_setting triclinic
_symmetry_space_group_name_Hall '-P 1'
_symmetry_space_group_name_H-M 'P -1'
_atom_sites_solution_hydrogens geom
_atom_sites_solution_primary direct
_atom_sites_solution_secondary difmap
_audit_creation_method SHELXL-97
_cell_angle_alpha 79.31(4)
_cell_angle_beta 80.22(5)
_cell_angle_gamma 84.12(5)
_cell_formula_units_Z 2
_cell_length_a 9.771(4)
_cell_length_b 13.056(5)
_cell_length_c 20.194(10)
_cell_measurement_reflns_used 12782
_cell_measurement_temperature 150(2)
_cell_measurement_theta_max 76.5794
_cell_measurement_theta_min 4.4125
_cell_volume 2488.0(19)
_computing_cell_refinement 'CrysAlis RED, (Oxford Diffraction, 2002)'
_computing_data_collection 'Xcalibur, (Oxford Diffraction, 2002)'
_computing_data_reduction 'CrysAlis RED, (Oxford Diffraction, 2002)'
_computing_structure_refinement 'SHELXL-97 (Sheldrick, 1997)'
_computing_structure_solution 'SHELXS-97 (Sheldrick, 1990)'
_diffrn_ambient_temperature 150(2)
_diffrn_measured_fraction_theta_full 0.928
_diffrn_measured_fraction_theta_max 0.928
_diffrn_radiation_monochromator graphite
_diffrn_radiation_source 'fine-focus sealed tube'
_diffrn_radiation_type CuK\a
_diffrn_radiation_wavelength 1.54180
_diffrn_reflns_av_R_equivalents 0.1974
_diffrn_reflns_av_sigmaI/netI 0.1010
_diffrn_reflns_limit_h_max 10
_diffrn_reflns_limit_h_min -12
_diffrn_reflns_limit_k_max 16
_diffrn_reflns_limit_k_min -16
_diffrn_reflns_limit_l_max 24
_diffrn_reflns_limit_l_min -25
_diffrn_reflns_number 38941
_diffrn_reflns_theta_full 77.92
_diffrn_reflns_theta_max 77.92
_diffrn_reflns_theta_min 4.44
_exptl_absorpt_coefficient_mu 0.507
_exptl_absorpt_correction_T_max 0.902
_exptl_absorpt_correction_T_min 0.767
_exptl_absorpt_correction_type analytical
_exptl_absorpt_process_details 'Analytical Abs.(De Meulenaer & Tompa, 1965)'
_exptl_crystal_colour colourless
_exptl_crystal_density_diffrn 1.091
_exptl_crystal_density_method 'not measured'
_exptl_crystal_description plate
_exptl_crystal_F_000 896
_exptl_crystal_size_max 0.32
_exptl_crystal_size_mid 0.18
_exptl_crystal_size_min 0.06
_refine_diff_density_max 0.937
_refine_diff_density_min -0.482
_refine_diff_density_rms 0.108
_refine_ls_extinction_coef 0.0119(14)
_refine_ls_extinction_expression Fc^*^=kFc[1+0.001xFc^2^\l^3^/sin(2\q)]^-1/4^
_refine_ls_extinction_method SHELXL
_refine_ls_goodness_of_fit_ref 1.364
_refine_ls_hydrogen_treatment constr
_refine_ls_matrix_type full
_refine_ls_number_parameters 615
_refine_ls_number_reflns 9889
_refine_ls_number_restraints 63
_refine_ls_restrained_S_all 1.364
_refine_ls_R_factor_all 0.1294
_refine_ls_R_factor_gt 0.1125
_refine_ls_shift/su_max 0.021
_refine_ls_shift/su_mean 0.001
_refine_ls_structure_factor_coef Fsqd
_refine_ls_weighting_details 'calc w=1/[\s^2^(Fo^2^)+(0.2000P)^2^+0.0000P] where P=(Fo^2^+2Fc^2^)/3'
_refine_ls_weighting_scheme calc
_refine_ls_wR_factor_gt 0.3084
_refine_ls_wR_factor_ref 0.3463
_reflns_number_gt 7270
_reflns_number_total 9889
_reflns_threshold_expression >2sigma(I)
_cod_data_source_file b718278c.txt
_cod_data_source_block final
_cod_original_sg_symbol_H-M P-1
_cod_database_code 7103036

loop_
_symmetry_equiv_pos_as_xyz
'x, y, z'
'-x, -y, -z'

loop_
_atom_site_label
_atom_site_type_symbol
_atom_site_fract_x
_atom_site_fract_y
_atom_site_fract_z
_atom_site_U_iso_or_equiv
_atom_site_adp_type
_atom_site_occupancy
_atom_site_symmetry_multiplicity
_atom_site_calc_flag
_atom_site_refinement_flags
_atom_site_disorder_assembly
_atom_site_disorder_group
O1 O 0.0491(5) 0.6435(3) 0.1434(2) 0.0437(5) Uani 0.45 1 d PD A 1
C29 C -0.0338(6) 0.6190(4) 0.0955(3) 0.0503(12) Uani 0.45 1 d PD A 1
H29A H 0.0079 0.6441 0.0478 0.060 Uiso 0.45 1 calc PR A 1
H29B H -0.1304 0.6507 0.1037 0.060 Uiso 0.45 1 calc PR A 1
C30 C -0.0304(8) 0.5028(5) 0.1105(4) 0.0763(14) Uani 0.45 1 d PD A 1
H30A H -0.0566 0.4793 0.0708 0.092 Uiso 0.45 1 calc PR A 1
H30B H 0.0673 0.4759 0.1133 0.092 Uiso 0.45 1 calc PR A 1
C31 C -0.1176(10) 0.4522(6) 0.1719(5) 0.0958(19) Uani 0.45 1 d PD A 1
H31A H -0.0920 0.4724 0.2123 0.115 Uiso 0.45 1 calc PR A 1
H31B H -0.1032 0.3761 0.1752 0.115 Uiso 0.45 1 calc PR A 1
H31C H -0.2157 0.4742 0.1693 0.115 Uiso 0.45 1 calc PR A 1
O1A O 0.0641(10) 0.6426(6) 0.1425(5) 0.0437(5) Uani 0.25 1 d PD B 2
C29A C 0.0058(12) 0.5994(7) 0.0948(5) 0.0503(12) Uani 0.25 1 d PD B 2
H29C H 0.0803 0.5948 0.0553 0.060 Uiso 0.25 1 calc PR B 2
H29D H -0.0669 0.6518 0.0783 0.060 Uiso 0.25 1 calc PR B 2
C30A C -0.0562(16) 0.4984(11) 0.1117(8) 0.0763(14) Uani 0.25 1 d PD B 2
H30C H -0.1098 0.4924 0.0754 0.092 Uiso 0.25 1 calc PR B 2
H30D H 0.0196 0.4419 0.1122 0.092 Uiso 0.25 1 calc PR B 2
C31A C -0.1482(19) 0.4824(12) 0.1773(9) 0.0958(19) Uani 0.25 1 d PD B 2
H31D H -0.1064 0.5080 0.2114 0.115 Uiso 0.25 1 calc PR B 2
H31E H -0.1612 0.4077 0.1920 0.115 Uiso 0.25 1 calc PR B 2
H31F H -0.2385 0.5208 0.1726 0.115 Uiso 0.25 1 calc PR B 2
O1B O 0.0334(8) 0.6464(6) 0.1417(5) 0.0437(5) Uani 0.30 1 d PD C 3
C29B C -0.0781(9) 0.6278(6) 0.1080(4) 0.0503(12) Uani 0.30 1 d PD C 3
H29E H -0.0456 0.6360 0.0583 0.060 Uiso 0.30 1 calc PR C 3
H29F H -0.1571 0.6802 0.1160 0.060 Uiso 0.30 1 calc PR C 3
C30B C -0.1246(11) 0.5236(7) 0.1330(7) 0.0763(14) Uani 0.30 1 d PD C 3
H30E H -0.2040 0.5157 0.1102 0.092 Uiso 0.30 1 calc PR C 3
H30F H -0.1596 0.5177 0.1824 0.092 Uiso 0.30 1 calc PR C 3
C31B C -0.0149(13) 0.4325(8) 0.1224(7) 0.0958(19) Uani 0.30 1 d PD C 3
H31G H -0.0095 0.4176 0.0762 0.115 Uiso 0.30 1 calc PR C 3
H31H H -0.0414 0.3704 0.1558 0.115 Uiso 0.30 1 calc PR C 3
H31I H 0.0760 0.4516 0.1285 0.115 Uiso 0.30 1 calc PR C 3
O2 O 0.0263(4) 0.6348(2) 0.30861(15) 0.0301(4) Uani 0.45 1 d PD A 1
C32 C -0.0415(4) 0.5427(3) 0.3384(2) 0.0291(7) Uani 0.45 1 d PD A 1
H32A H -0.1358 0.5477 0.3258 0.035 Uiso 0.45 1 calc PR A 1
H32B H -0.0502 0.5321 0.3887 0.035 Uiso 0.45 1 calc PR A 1
C33 C 0.0468(5) 0.4537(4) 0.3113(3) 0.0412(8) Uani 0.45 1 d PD A 1
H33A H 0.1380 0.4475 0.3273 0.049 Uiso 0.45 1 calc PR A 1
H33B H 0.0639 0.4707 0.2609 0.049 Uiso 0.45 1 calc PR A 1
C34 C -0.0159(8) 0.3492(5) 0.3321(4) 0.0647(12) Uani 0.45 1 d PD A 1
H34A H -0.0343 0.3317 0.3819 0.078 Uiso 0.45 1 calc PR A 1
H34B H 0.0494 0.2953 0.3140 0.078 Uiso 0.45 1 calc PR A 1
H34C H -0.1033 0.3529 0.3138 0.078 Uiso 0.45 1 calc PR A 1
O2A O 0.0473(3) 0.6248(2) 0.32100(13) 0.0301(4) Uani 0.55 1 d PD D 2
C32A C -0.0066(4) 0.5259(3) 0.34840(19) 0.0291(7) Uani 0.55 1 d PD D 2
H32C H -0.1019 0.5258 0.3379 0.035 Uiso 0.55 1 calc PR D 2
H32D H -0.0111 0.5119 0.3986 0.035 Uiso 0.55 1 calc PR D 2
C33A C 0.0864(5) 0.4430(3) 0.3178(3) 0.0412(8) Uani 0.55 1 d PD D 2
H33C H 0.1793 0.4387 0.3319 0.049 Uiso 0.55 1 calc PR D 2
H33D H 0.0982 0.4607 0.2674 0.049 Uiso 0.55 1 calc PR D 2
C34A C 0.0220(7) 0.3378(4) 0.3417(4) 0.0647(12) Uani 0.55 1 d PD D 2
H34D H -0.0074 0.3276 0.3912 0.078 Uiso 0.55 1 calc PR D 2
H34E H 0.0910 0.2814 0.3302 0.078 Uiso 0.55 1 calc PR D 2
H34F H -0.0590 0.3372 0.3191 0.078 Uiso 0.55 1 calc PR D 2
O3 O 0.2594(3) 0.7513(2) 0.31472(16) 0.0322(4) Uani 0.50 1 d PD A 1
C35 C 0.2798(4) 0.8422(3) 0.3401(2) 0.0297(7) Uani 0.50 1 d PD A 1
H35A H 0.3806 0.8497 0.3371 0.036 Uiso 0.50 1 calc PR A 1
H35B H 0.2363 0.8368 0.3885 0.036 Uiso 0.50 1 calc PR A 1
C36 C 0.2141(4) 0.9356(3) 0.2977(2) 0.0318(8) Uani 0.50 1 d PD A 1
H36A H 0.1128 0.9290 0.3021 0.038 Uiso 0.50 1 calc PR A 1
H36B H 0.2549 0.9389 0.2490 0.038 Uiso 0.50 1 calc PR A 1
C37 C 0.2395(7) 1.0352(4) 0.3220(3) 0.0561(10) Uani 0.50 1 d PD A 1
H37A H 0.2007 1.0308 0.3704 0.067 Uiso 0.50 1 calc PR A 1
H37B H 0.1943 1.0958 0.2955 0.067 Uiso 0.50 1 calc PR A 1
H37C H 0.3399 1.0428 0.3158 0.067 Uiso 0.50 1 calc PR A 1
O3A O 0.2874(4) 0.7564(3) 0.31580(18) 0.0322(4) Uani 0.50 1 d PD E 2
C35A C 0.3215(4) 0.8445(3) 0.3405(2) 0.0297(7) Uani 0.50 1 d PD E 2
H35C H 0.4236 0.8493 0.3322 0.036 Uiso 0.50 1 calc PR E 2
H35D H 0.2886 0.8378 0.3901 0.036 Uiso 0.50 1 calc PR E 2
C36A C 0.2514(4) 0.9404(3) 0.3030(2) 0.0318(8) Uani 0.50 1 d PD E 2
H36C H 0.2855 0.9448 0.2536 0.038 Uiso 0.50 1 calc PR E 2
H36D H 0.1501 0.9320 0.3103 0.038 Uiso 0.50 1 calc PR E 2
C37A C 0.2735(8) 1.0412(5) 0.3234(4) 0.0561(10) Uani 0.50 1 d PD E 2
H37D H 0.2415 1.0377 0.3724 0.067 Uiso 0.50 1 calc PR E 2
H37E H 0.2208 1.0986 0.2979 0.067 Uiso 0.50 1 calc PR E 2
H37F H 0.3728 1.0532 0.3132 0.067 Uiso 0.50 1 calc PR E 2
O4 O 0.4164(3) 0.79443(19) 0.14762(14) 0.0419(4) Uani 0.70 1 d PD A 1
C38 C 0.5326(4) 0.8394(3) 0.10258(19) 0.0544(8) Uani 0.70 1 d PD A 1
H38A H 0.5305 0.8287 0.0555 0.065 Uiso 0.70 1 calc PR A 1
H38B H 0.6206 0.8051 0.1168 0.065 Uiso 0.70 1 calc PR A 1
C39 C 0.5249(4) 0.9542(2) 0.1048(2) 0.0593(9) Uani 0.70 1 d PD A 1
H39A H 0.5923 0.9881 0.0669 0.071 Uiso 0.70 1 calc PR A 1
H39B H 0.4306 0.9852 0.0978 0.071 Uiso 0.70 1 calc PR A 1
C40 C 0.5554(4) 0.9769(3) 0.1708(2) 0.0624(9) Uani 0.70 1 d PD A 1
H40A H 0.4974 0.9362 0.2090 0.075 Uiso 0.70 1 calc PR A 1
H40B H 0.5347 1.0516 0.1722 0.075 Uiso 0.70 1 calc PR A 1
H40C H 0.6539 0.9578 0.1742 0.075 Uiso 0.70 1 calc PR A 1
O4A O 0.4313(8) 0.7897(5) 0.1522(4) 0.0419(4) Uani 0.30 1 d PD F 2
C38A C 0.5638(10) 0.8199(7) 0.1155(5) 0.0544(8) Uani 0.30 1 d PD F 2
H38C H 0.5650 0.8248 0.0659 0.065 Uiso 0.30 1 calc PR F 2
H38D H 0.6384 0.7672 0.1296 0.065 Uiso 0.30 1 calc PR F 2
C39A C 0.5877(10) 0.9245(5) 0.1311(5) 0.0593(9) Uani 0.30 1 d PD F 2
H39C H 0.5748 0.9205 0.1812 0.071 Uiso 0.30 1 calc PR F 2
H39D H 0.6852 0.9405 0.1128 0.071 Uiso 0.30 1 calc PR F 2
C40A C 0.4916(9) 1.0122(6) 0.1016(5) 0.0624(9) Uani 0.30 1 d PD F 2
H40D H 0.5216 1.0302 0.0523 0.075 Uiso 0.30 1 calc PR F 2
H40E H 0.4941 1.0734 0.1229 0.075 Uiso 0.30 1 calc PR F 2
H40F H 0.3964 0.9900 0.1103 0.075 Uiso 0.30 1 calc PR F 2
C1 C 0.3546(2) 0.65657(15) 0.09829(9) 0.0409(5) Uani 1 1 d . A 1
C2 C 0.2759(2) 0.73499(16) 0.05036(10) 0.0450(5) Uani 1 1 d . A 1
H2A H 0.3423 0.7824 0.0204 0.054 Uiso 1 1 calc R A 1
H2B H 0.2355 0.6971 0.0210 0.054 Uiso 1 1 calc R A 1
C3 C 0.1602(2) 0.79969(16) 0.08725(9) 0.0396(4) Uani 1 1 d . A 1
C4 C 0.1583(2) 0.90737(15) 0.07609(9) 0.0402(5) Uani 1 1 d . A 1
H4 H 0.2278 0.9405 0.0426 0.048 Uiso 1 1 calc R A 1
C5 C 0.0585(2) 0.96980(15) 0.11187(9) 0.0394(4) Uani 1 1 d . A 1
C6 C -0.0370(2) 0.91719(15) 0.16273(9) 0.0391(4) Uani 1 1 d . A 1
H6 H -0.1027 0.9569 0.1900 0.047 Uiso 1 1 calc R A 1
C7 C -0.0401(2) 0.80934(15) 0.17512(9) 0.0387(4) Uani 1 1 d . A 1
C8 C -0.1434(2) 0.75638(15) 0.23277(10) 0.0410(5) Uani 1 1 d . A 1
H8A H -0.1321 0.6799 0.2337 0.049 Uiso 1 1 calc R A 1
H8B H -0.2393 0.7811 0.2245 0.049 Uiso 1 1 calc R A 1
C9 C -0.1226(2) 0.77942(15) 0.30110(9) 0.0391(4) Uani 1 1 d . A 1
C10 C -0.1882(2) 0.86864(15) 0.32393(10) 0.0417(5) Uani 1 1 d . A 1
H10 H -0.2539 0.9102 0.2987 0.050 Uiso 1 1 calc R A 1
C11 C -0.1605(2) 0.89940(15) 0.38300(10) 0.0431(5) Uani 1 1 d . A 1
C12 C -0.0656(2) 0.83445(15) 0.41943(10) 0.0425(5) Uani 1 1 d . A 1
H12 H -0.0452 0.8537 0.4596 0.051 Uiso 1 1 calc R A 1
C13 C 0.0002(2) 0.74271(14) 0.39933(9) 0.0402(5) Uani 1 1 d . A 1
C14 C 0.0971(2) 0.67498(16) 0.44398(10) 0.0434(5) Uani 1 1 d . A 1
H14A H 0.1272 0.7202 0.4723 0.052 Uiso 1 1 calc R A 1
H14B H 0.0407 0.6222 0.4756 0.052 Uiso 1 1 calc R A 1
C15 C 0.2269(2) 0.61701(14) 0.41241(9) 0.0389(4) Uani 1 1 d . A 1
C16 C 0.2661(2) 0.51787(15) 0.44518(10) 0.0420(5) Uani 1 1 d . A 1
H16 H 0.2076 0.4885 0.4853 0.050 Uiso 1 1 calc R A 1
C17 C 0.3865(2) 0.45883(14) 0.42264(10) 0.0409(5) Uani 1 1 d . A 1
C18 C 0.4669(2) 0.50409(14) 0.36227(10) 0.0403(5) Uani 1 1 d . A 1
H18 H 0.5495 0.4663 0.3449 0.048 Uiso 1 1 calc R A 1
C19 C 0.4313(2) 0.60145(14) 0.32682(9) 0.0383(4) Uani 1 1 d . A 1
C20 C 0.5178(2) 0.64442(15) 0.25976(10) 0.0408(5) Uani 1 1 d . A 1
H20A H 0.6162 0.6180 0.2606 0.049 Uiso 1 1 calc R A 1
H20B H 0.5130 0.7216 0.2542 0.049 Uiso 1 1 calc R A 1
C21 C 0.4677(2) 0.61338(15) 0.19909(9) 0.0389(4) Uani 1 1 d . A 1
C22 C 0.4712(2) 0.50872(15) 0.19413(10) 0.0411(5) Uani 1 1 d . A 1
H22 H 0.5083 0.4582 0.2280 0.049 Uiso 1 1 calc R A 1
C23 C 0.4228(2) 0.47445(15) 0.14180(10) 0.0413(5) Uani 1 1 d . A 1
C24 C 0.3606(2) 0.55030(15) 0.09502(10) 0.0424(5) Uani 1 1 d . A 1
H24 H 0.3216 0.5288 0.0603 0.051 Uiso 1 1 calc R A 1
C25 C 0.0548(2) 0.75119(14) 0.13463(9) 0.0394(4) Uani 1 1 d D A 1
C26 C -0.0300(2) 0.71530(14) 0.33972(9) 0.0374(4) Uani 1 1 d D A 1
C27 C 0.3119(2) 0.65864(14) 0.35258(9) 0.0375(4) Uani 1 1 d D A 1
C28 C 0.4156(2) 0.68686(14) 0.14876(9) 0.0384(4) Uani 1 1 d D A 1
C41 C 0.0528(2) 1.08851(16) 0.09959(10) 0.0422(5) Uani 1 1 d . . .
C42 C 0.1416(3) 1.13264(17) 0.03246(11) 0.0519(6) Uani 1 1 d . A .
H42A H 0.2392 1.1072 0.0337 0.062 Uiso 1 1 calc R . .
H42B H 0.1334 1.2092 0.0261 0.062 Uiso 1 1 calc R . .
H42C H 0.1092 1.1099 -0.0054 0.062 Uiso 1 1 calc R . .
C43 C -0.0963(3) 1.13568(18) 0.09661(12) 0.0524(6) Uani 1 1 d . A .
H43A H -0.1330 1.1113 0.0605 0.063 Uiso 1 1 calc R . .
H43B H -0.0969 1.2121 0.0869 0.063 Uiso 1 1 calc R . .
H43C H -0.1547 1.1139 0.1405 0.063 Uiso 1 1 calc R . .
C44 C 0.1069(3) 1.12359(17) 0.15852(12) 0.0534(6) Uani 1 1 d . A .
H44A H 0.0558 1.0911 0.2021 0.064 Uiso 1 1 calc R . .
H44B H 0.0930 1.1998 0.1542 0.064 Uiso 1 1 calc R . .
H44C H 0.2064 1.1022 0.1568 0.064 Uiso 1 1 calc R . .
C45 C -0.2304(3) 1.00232(16) 0.40261(11) 0.0489(6) Uani 1 1 d . . .
C46 C -0.1856(3) 1.09191(19) 0.34492(15) 0.0725(8) Uani 1 1 d . A .
H46A H -0.2286 1.1584 0.3571 0.087 Uiso 1 1 calc R . .
H46B H -0.2155 1.0814 0.3029 0.087 Uiso 1 1 calc R . .
H46C H -0.0840 1.0933 0.3378 0.087 Uiso 1 1 calc R . .
C47 C -0.1952(4) 1.0204(2) 0.46957(15) 0.0802(9) Uani 1 1 d . A .
H47A H -0.0952 1.0288 0.4646 0.096 Uiso 1 1 calc R . .
H47B H -0.2196 0.9604 0.5052 0.096 Uiso 1 1 calc R . .
H47C H -0.2478 1.0837 0.4822 0.096 Uiso 1 1 calc R . .
C48 C -0.3886(3) 1.0010(2) 0.40978(14) 0.0630(7) Uani 1 1 d . A .
H48A H -0.4199 0.9412 0.4441 0.076 Uiso 1 1 calc R . .
H48B H -0.4141 0.9950 0.3658 0.076 Uiso 1 1 calc R . .
H48C H -0.4329 1.0659 0.4240 0.076 Uiso 1 1 calc R . .
C49 C 0.4223(2) 0.34798(15) 0.45854(10) 0.0454(5) Uani 1 1 d . . .
C50 C 0.3792(3) 0.33657(17) 0.53612(11) 0.0544(6) Uani 1 1 d . A .
H50A H 0.4253 0.3871 0.5534 0.065 Uiso 1 1 calc R . .
H50B H 0.4069 0.2656 0.5577 0.065 Uiso 1 1 calc R . .
H50C H 0.2780 0.3497 0.5468 0.065 Uiso 1 1 calc R . .
C51 C 0.3431(3) 0.27313(17) 0.43163(13) 0.0639(7) Uani 1 1 d . A .
H51A H 0.2431 0.2931 0.4399 0.077 Uiso 1 1 calc R . .
H51B H 0.3614 0.2016 0.4552 0.077 Uiso 1 1 calc R . .
H51C H 0.3743 0.2767 0.3825 0.077 Uiso 1 1 calc R . .
C52 C 0.5774(3) 0.3172(2) 0.44618(15) 0.0676(8) Uani 1 1 d . A .
H52A H 0.5971 0.2495 0.4745 0.081 Uiso 1 1 calc R . .
H52B H 0.6285 0.3703 0.4581 0.081 Uiso 1 1 calc R . .
H52C H 0.6068 0.3120 0.3980 0.081 Uiso 1 1 calc R . .
C53 C 0.4346(2) 0.35766(15) 0.13810(11) 0.0477(5) Uani 1 1 d . . .
C54 C 0.3503(3) 0.29932(17) 0.20233(12) 0.0603(7) Uani 1 1 d . A .
H54A H 0.3853 0.3115 0.2427 0.072 Uiso 1 1 calc R . .
H54B H 0.3597 0.2243 0.2008 0.072 Uiso 1 1 calc R . .
H54C H 0.2521 0.3248 0.2046 0.072 Uiso 1 1 calc R . .
C55 C 0.3814(3) 0.33526(18) 0.07528(12) 0.0596(7) Uani 1 1 d . A .
H55A H 0.2808 0.3531 0.0793 0.072 Uiso 1 1 calc R . .
H55B H 0.4009 0.2610 0.0724 0.072 Uiso 1 1 calc R . .
H55C H 0.4287 0.3774 0.0341 0.072 Uiso 1 1 calc R . .
C56 C 0.5875(3) 0.31689(19) 0.13357(16) 0.0661(7) Uani 1 1 d . A .
H56A H 0.6419 0.3568 0.0936 0.079 Uiso 1 1 calc R . .
H56B H 0.5962 0.2428 0.1294 0.079 Uiso 1 1 calc R . .
H56C H 0.6225 0.3249 0.1749 0.079 Uiso 1 1 calc R . .

loop_
_atom_site_aniso_label
_atom_site_aniso_U_11
_atom_site_aniso_U_22
_atom_site_aniso_U_33
_atom_site_aniso_U_23
_atom_site_aniso_U_13
_atom_site_aniso_U_12
O1 0.0455(11) 0.0370(7) 0.0466(7) -0.0117(6) 0.0061(8) -0.0064(7)
C29 0.067(3) 0.0447(16) 0.0416(15) -0.0241(13) 0.0043(19) -0.004(2)
C30 0.067(3) 0.064(2) 0.101(3) -0.022(2) -0.006(2) -0.017(2)
C31 0.096(4) 0.073(4) 0.119(4) -0.035(3) 0.004(3) -0.008(3)
O1A 0.0455(11) 0.0370(7) 0.0466(7) -0.0117(6) 0.0061(8) -0.0064(7)
C29A 0.067(3) 0.0447(16) 0.0416(15) -0.0241(13) 0.0043(19) -0.004(2)
C30A 0.067(3) 0.064(2) 0.101(3) -0.022(2) -0.006(2) -0.017(2)
C31A 0.096(4) 0.073(4) 0.119(4) -0.035(3) 0.004(3) -0.008(3)
O1B 0.0455(11) 0.0370(7) 0.0466(7) -0.0117(6) 0.0061(8) -0.0064(7)
C29B 0.067(3) 0.0447(16) 0.0416(15) -0.0241(13) 0.0043(19) -0.004(2)
C30B 0.067(3) 0.064(2) 0.101(3) -0.022(2) -0.006(2) -0.017(2)
C31B 0.096(4) 0.073(4) 0.119(4) -0.035(3) 0.004(3) -0.008(3)
O2 0.0386(9) 0.0293(6) 0.0213(8) -0.0037(6) -0.0038(7) 0.0007(6)
C32 0.0272(16) 0.0235(11) 0.0333(12) 0.0017(9) -0.0079(11) 0.0075(11)
C33 0.033(2) 0.0335(11) 0.0555(13) -0.0148(10) -0.0012(14) 0.0068(12)
C34 0.072(3) 0.0392(13) 0.081(2) -0.0202(13) 0.005(2) -0.0064(16)
O2A 0.0386(9) 0.0293(6) 0.0213(8) -0.0037(6) -0.0038(7) 0.0007(6)
C32A 0.0272(16) 0.0235(11) 0.0333(12) 0.0017(9) -0.0079(11) 0.0075(11)
C33A 0.033(2) 0.0335(11) 0.0555(13) -0.0148(10) -0.0012(14) 0.0068(12)
C34A 0.072(3) 0.0392(13) 0.081(2) -0.0202(13) 0.005(2) -0.0064(16)
O3 0.0344(11) 0.0302(6) 0.0345(6) -0.0080(5) -0.0042(7) -0.0113(7)
C35 0.014(2) 0.0354(9) 0.0443(10) -0.0091(8) -0.0087(12) -0.0137(11)
C36 0.0223(19) 0.0360(10) 0.0437(11) -0.0084(9) -0.0162(12) -0.0111(11)
C37 0.076(3) 0.0383(11) 0.0621(14) -0.0099(10) -0.0257(16) -0.0133(15)
O3A 0.0344(11) 0.0302(6) 0.0345(6) -0.0080(5) -0.0042(7) -0.0113(7)
C35A 0.014(2) 0.0354(9) 0.0443(10) -0.0091(8) -0.0087(12) -0.0137(11)
C36A 0.0223(19) 0.0360(10) 0.0437(11) -0.0084(9) -0.0162(12) -0.0111(11)
C37A 0.076(3) 0.0383(11) 0.0621(14) -0.0099(10) -0.0257(16) -0.0133(15)
O4 0.0491(9) 0.0341(6) 0.0408(7) -0.0085(6) 0.0042(7) -0.0092(6)
C38 0.0657(19) 0.0442(13) 0.0490(15) -0.0090(11) 0.0143(13) -0.0204(13)
C39 0.066(2) 0.0334(14) 0.075(2) -0.0003(14) -0.0067(17) -0.0094(15)
C40 0.063(2) 0.0504(16) 0.076(2) -0.0166(15) -0.0054(16) -0.0129(15)
O4A 0.0491(9) 0.0341(6) 0.0408(7) -0.0085(6) 0.0042(7) -0.0092(6)
C38A 0.0657(19) 0.0442(13) 0.0490(15) -0.0090(11) 0.0143(13) -0.0204(13)
C39A 0.066(2) 0.0334(14) 0.075(2) -0.0003(14) -0.0067(17) -0.0094(15)
C40A 0.063(2) 0.0504(16) 0.076(2) -0.0166(15) -0.0054(16) -0.0129(15)
C1 0.0466(11) 0.0418(9) 0.0312(8) -0.0113(7) 0.0094(8) -0.0047(8)
C2 0.0530(12) 0.0472(10) 0.0319(9) -0.0089(8) 0.0034(8) -0.0020(9)
C3 0.0429(10) 0.0454(10) 0.0300(8) -0.0091(7) 0.0017(8) -0.0078(8)
C4 0.0442(11) 0.0460(10) 0.0297(8) -0.0066(7) 0.0005(8) -0.0110(9)
C5 0.0465(11) 0.0394(9) 0.0331(8) -0.0088(7) -0.0011(8) -0.0101(8)
C6 0.0435(10) 0.0395(9) 0.0346(8) -0.0120(7) 0.0025(8) -0.0080(8)
C7 0.0436(10) 0.0400(9) 0.0328(8) -0.0100(7) 0.0022(8) -0.0107(8)
C8 0.0418(10) 0.0443(10) 0.0366(9) -0.0113(8) 0.0051(8) -0.0131(8)
C9 0.0407(10) 0.0402(9) 0.0342(9) -0.0083(7) 0.0072(8) -0.0107(8)
C10 0.0474(11) 0.0387(9) 0.0359(9) -0.0082(7) 0.0063(8) -0.0064(8)
C11 0.0496(12) 0.0371(9) 0.0396(9) -0.0096(8) 0.0051(9) -0.0037(9)
C12 0.0514(12) 0.0402(9) 0.0349(9) -0.0128(8) 0.0024(8) -0.0017(9)
C13 0.0485(11) 0.0360(9) 0.0327(9) -0.0092(7) 0.0084(8) -0.0058(8)
C14 0.0541(12) 0.0417(9) 0.0318(8) -0.0103(7) 0.0023(8) 0.0010(9)
C15 0.0502(11) 0.0353(8) 0.0307(8) -0.0111(7) 0.0011(8) -0.0028(8)
C16 0.0530(12) 0.0363(9) 0.0335(9) -0.0086(7) 0.0061(8) -0.0046(9)
C17 0.0526(12) 0.0339(8) 0.0365(9) -0.0129(7) 0.0013(8) -0.0062(8)
C18 0.0466(11) 0.0345(8) 0.0401(9) -0.0144(7) 0.0034(8) -0.0075(8)
C19 0.0477(11) 0.0351(8) 0.0337(8) -0.0110(7) 0.0004(8) -0.0117(8)
C20 0.0425(11) 0.0401(9) 0.0389(9) -0.0100(8) 0.0045(8) -0.0104(8)
C21 0.0416(10) 0.0389(9) 0.0337(9) -0.0105(7) 0.0103(8) -0.0107(8)
C22 0.0437(11) 0.0372(9) 0.0385(9) -0.0090(7) 0.0082(8) -0.0039(8)
C23 0.0461(11) 0.0369(9) 0.0380(9) -0.0137(7) 0.0118(8) -0.0061(8)
C24 0.0482(11) 0.0441(10) 0.0340(9) -0.0154(8) 0.0089(8) -0.0083(9)
C25 0.0470(11) 0.0375(9) 0.0339(8) -0.0110(7) 0.0007(8) -0.0073(8)
C26 0.0409(10) 0.0340(8) 0.0346(9) -0.0094(7) 0.0074(8) -0.0058(8)
C27 0.0489(11) 0.0303(8) 0.0335(8) -0.0095(7) -0.0012(8) -0.0058(8)
C28 0.0431(10) 0.0333(8) 0.0357(9) -0.0096(7) 0.0074(8) -0.0047(8)
C41 0.0491(11) 0.0395(9) 0.0386(9) -0.0089(8) -0.0019(8) -0.0101(9)
C42 0.0638(14) 0.0435(11) 0.0442(11) -0.0020(9) 0.0021(10) -0.0112(10)
C43 0.0602(14) 0.0439(10) 0.0527(12) -0.0110(9) -0.0022(10) -0.0081(10)
C44 0.0713(15) 0.0423(10) 0.0510(11) -0.0132(9) -0.0097(11) -0.0150(10)
C45 0.0552(13) 0.0400(10) 0.0486(11) -0.0142(9) 0.0026(10) 0.0045(10)
C46 0.088(2) 0.0422(12) 0.0780(17) -0.0137(12) 0.0172(15) -0.0063(13)
C47 0.106(2) 0.0633(14) 0.0801(17) -0.0418(13) -0.0249(16) 0.0268(15)
C48 0.0589(15) 0.0567(13) 0.0692(15) -0.0227(11) 0.0072(12) 0.0089(12)
C49 0.0589(13) 0.0323(9) 0.0422(10) -0.0090(8) 0.0011(9) -0.0003(9)
C50 0.0733(16) 0.0424(11) 0.0447(11) -0.0080(9) -0.0023(11) -0.0022(11)
C51 0.100(2) 0.0368(10) 0.0592(13) -0.0094(10) -0.0195(13) -0.0096(12)
C52 0.0621(16) 0.0501(13) 0.0760(17) 0.0034(12) 0.0055(13) 0.0115(12)
C53 0.0570(13) 0.0370(9) 0.0479(10) -0.0183(8) 0.0099(9) -0.0072(9)
C54 0.0851(17) 0.0434(11) 0.0510(12) -0.0139(9) 0.0100(12) -0.0210(11)
C55 0.0777(17) 0.0468(11) 0.0540(12) -0.0223(9) 0.0119(11) -0.0153(11)
C56 0.0645(16) 0.0476(11) 0.0892(17) -0.0349(12) 0.0011(13) 0.0023(11)

loop_
_atom_type_symbol
_atom_type_description
_atom_type_scat_dispersion_real
_atom_type_scat_dispersion_imag
_atom_type_scat_source
C C 0.0181 0.0091 'International Tables Vol C Tables 4.2.6.8 and 6.1.1.4'
H H 0.0000 0.0000 'International Tables Vol C Tables 4.2.6.8 and 6.1.1.4'
O O 0.0492 0.0322 'International Tables Vol C Tables 4.2.6.8 and 6.1.1.4'

loop_
_geom_angle_atom_site_label_1
_geom_angle_atom_site_label_2
_geom_angle_atom_site_label_3
_geom_angle
_geom_angle_site_symmetry_1
_geom_angle_site_symmetry_3
_geom_angle_publ_flag
C25 O1 C29 109.2(4) . . ?
O1 C29 C30 103.2(5) . . ?
C31 C30 C29 118.9(6) . . ?
O1A C29A C30A 123.1(10) . . ?
C31A C30A C29A 114.2(13) . . ?
O1B C29B C30B 111.1(8) . . ?
C29B C30B C31B 116.1(9) . . ?
C26 O2 C32 110.8(3) . . ?
O2 C32 C33 106.7(4) . . ?
C32 C33 C34 114.6(5) . . ?
O2A C32A C33A 109.0(3) . . ?
C32A C33A C34A 109.3(4) . . ?
C27 O3 C35 113.0(3) . . ?
O3 C35 C36 108.2(3) . . ?
C35 C36 C37 109.4(4) . . ?
O3A C35A C36A 107.7(4) . . ?
C37A C36A C35A 115.3(4) . . ?
C28 O4 C38 112.7(2) . . ?
O4 C38 C39 108.9(3) . . ?
C40 C39 C38 113.1(3) . . ?
O4A C38A C39A 108.2(7) . . ?
C40A C39A C38A 113.2(8) . . ?
C24 C1 C28 118.36(19) . . ?
C24 C1 C2 119.75(19) . . ?
C28 C1 C2 121.79(18) . . ?
C3 C2 C1 113.22(16) . . ?
C4 C3 C25 118.52(18) . . ?
C4 C3 C2 120.96(18) . . ?
C25 C3 C2 120.51(18) . . ?
C3 C4 C5 122.94(18) . . ?
C6 C5 C4 116.24(18) . . ?
C6 C5 C41 119.86(18) . . ?
C4 C5 C41 123.87(17) . . ?
C7 C6 C5 122.72(18) . . ?
C6 C7 C25 118.74(17) . . ?
C6 C7 C8 120.24(17) . . ?
C25 C7 C8 121.01(17) . . ?
C7 C8 C9 111.42(17) . . ?
C10 C9 C26 119.18(19) . . ?
C10 C9 C8 119.95(19) . . ?
C26 C9 C8 120.73(17) . . ?
C9 C10 C11 122.1(2) . . ?
C12 C11 C10 116.99(18) . . ?
C12 C11 C45 123.9(2) . . ?
C10 C11 C45 119.1(2) . . ?
C13 C12 C11 122.9(2) . . ?
C12 C13 C26 118.15(19) . . ?
C12 C13 C14 118.95(18) . . ?
C26 C13 C14 122.86(17) . . ?
C15 C14 C13 120.70(17) . . ?
C16 C15 C27 117.72(18) . . ?
C16 C15 C14 118.60(17) . . ?
C27 C15 C14 123.66(17) . . ?
C15 C16 C17 123.82(18) . . ?
C16 C17 C18 115.92(18) . . ?
C16 C17 C49 122.02(18) . . ?
C18 C17 C49 121.89(18) . . ?
C19 C18 C17 122.68(19) . . ?
C18 C19 C27 119.16(17) . . ?
C18 C19 C20 120.56(18) . . ?
C27 C19 C20 120.25(17) . . ?
C19 C20 C21 112.03(16) . . ?
C22 C21 C28 118.22(19) . . ?
C22 C21 C20 119.65(18) . . ?
C28 C21 C20 122.13(17) . . ?
C21 C22 C23 122.86(19) . . ?
C22 C23 C24 117.25(18) . . ?
C22 C23 C53 120.04(19) . . ?
C24 C23 C53 122.69(19) . . ?
C1 C24 C23 121.6(2) . . ?
C7 C25 O1 120.0(2) . . ?
C7 C25 C3 120.36(18) . . ?
O1 C25 C3 119.6(2) . . ?
O2 C26 C13 128.6(2) . . ?
O2 C26 C9 110.6(2) . . ?
C13 C26 C9 120.64(17) . . ?
C19 C27 C15 120.67(17) . . ?
C19 C27 O3 121.9(2) . . ?
C15 C27 O3 116.6(2) . . ?
C21 C28 C1 121.24(18) . . ?
C21 C28 O4 121.8(2) . . ?
C1 C28 O4 116.9(2) . . ?
C5 C41 C42 112.12(17) . . ?
C5 C41 C43 110.99(18) . . ?
C42 C41 C43 107.28(19) . . ?
C5 C41 C44 108.78(17) . . ?
C42 C41 C44 108.65(19) . . ?
C43 C41 C44 108.95(19) . . ?
C47 C45 C48 108.2(2) . . ?
C47 C45 C46 110.7(2) . . ?
C48 C45 C46 107.4(2) . . ?
C47 C45 C11 112.0(2) . . ?
C48 C45 C11 109.8(2) . . ?
C46 C45 C11 108.65(18) . . ?
C52 C49 C17 112.17(19) . . ?
C52 C49 C51 109.8(2) . . ?
C17 C49 C51 107.85(19) . . ?
C52 C49 C50 106.5(2) . . ?
C17 C49 C50 111.56(17) . . ?
C51 C49 C50 108.9(2) . . ?
C56 C53 C54 109.7(2) . . ?
C56 C53 C23 109.06(19) . . ?
C54 C53 C23 109.14(17) . . ?
C56 C53 C55 107.5(2) . . ?
C54 C53 C55 108.81(19) . . ?
C23 C53 C55 112.57(19) . . ?

loop_
_geom_bond_atom_site_label_1
_geom_bond_atom_site_label_2
_geom_bond_distance
_geom_bond_site_symmetry_2
_geom_bond_publ_flag
O1 C25 1.390(5) . ?
O1 C29 1.458(7) . ?
C29 C30 1.489(8) . ?
C30 C31 1.467(10) . ?
O1A C29A 1.422(12) . ?
C29A C30A 1.466(13) . ?
C30A C31A 1.462(15) . ?
O1B C29B 1.441(11) . ?
C29B C30B 1.451(11) . ?
C30B C31B 1.537(12) . ?
O2 C26 1.346(4) . ?
O2 C32 1.415(5) . ?
C32 C33 1.505(6) . ?
C33 C34 1.511(8) . ?
O2A C32A 1.423(4) . ?
C32A C33A 1.495(5) . ?
C33A C34A 1.531(7) . ?
O3 C27 1.405(3) . ?
O3 C35 1.421(5) . ?
C35 C36 1.507(5) . ?
C36 C37 1.530(7) . ?
O3A C35A 1.424(6) . ?
C35A C36A 1.502(6) . ?
C36A C37A 1.496(7) . ?
O4 C28 1.401(3) . ?
O4 C38 1.431(4) . ?
C38 C39 1.502(5) . ?
C39 C40 1.500(5) . ?
O4A C38A 1.433(10) . ?
C38A C39A 1.507(11) . ?
C39A C40A 1.505(11) . ?
C1 C24 1.396(3) . ?
C1 C28 1.398(3) . ?
C1 C2 1.517(3) . ?
C2 C3 1.516(3) . ?
C3 C4 1.381(3) . ?
C3 C25 1.397(3) . ?
C4 C5 1.397(3) . ?
C5 C6 1.393(3) . ?
C5 C41 1.520(3) . ?
C6 C7 1.386(3) . ?
C7 C25 1.390(3) . ?
C7 C8 1.516(3) . ?
C8 C9 1.516(3) . ?
C9 C10 1.388(3) . ?
C9 C26 1.403(3) . ?
C10 C11 1.402(3) . ?
C11 C12 1.400(3) . ?
C11 C45 1.532(3) . ?
C12 C13 1.395(3) . ?
C13 C26 1.402(3) . ?
C13 C14 1.521(3) . ?
C14 C15 1.515(3) . ?
C15 C16 1.388(3) . ?
C15 C27 1.397(3) . ?
C16 C17 1.396(3) . ?
C17 C18 1.398(3) . ?
C17 C49 1.528(3) . ?
C18 C19 1.381(3) . ?
C19 C27 1.396(3) . ?
C19 C20 1.513(3) . ?
C20 C21 1.527(3) . ?
C21 C22 1.385(3) . ?
C21 C28 1.388(3) . ?
C22 C23 1.389(3) . ?
C23 C24 1.403(3) . ?
C23 C53 1.532(3) . ?
C41 C42 1.528(3) . ?
C41 C43 1.529(3) . ?
C41 C44 1.540(3) . ?
C45 C47 1.515(4) . ?
C45 C48 1.529(4) . ?
C45 C46 1.531(3) . ?
C49 C52 1.519(4) . ?
C49 C51 1.531(3) . ?
C49 C50 1.535(3) . ?
C53 C56 1.527(4) . ?
C53 C54 1.530(3) . ?
C53 C55 1.535(3) . ?
